data_7060629
loop_
_publ_author_name
'Braun, Vanessa'
'Wurzenberger, Maximilian H. H.'
'Weippert, Valentin'
'Stierstorfer, J\"org'

_publ_section_title
;
 Tailoring the properties of 3d transition metal complexes with different
 N-cycloalkyl-substituted tetrazoles
;
_journal_issue 25
_journal_name_full 'New Journal of Chemistry'
_journal_page_first 11042
_journal_page_last 11050
_journal_paper_doi 10.1039/D1NJ01675J
_journal_volume 45
_journal_year 2021
_chemical_formula_moiety 'C24 H36 Cu N24, 2(Cl O3)'
_chemical_formula_sum 'C24 H36 Cl2 Cu N24 O6'
_chemical_formula_weight 891.21
_chemical_name_common 'hexakis(1-cyclopropyl-5H-tetrazolyl)copper(II) dichlorate'
_chemical_name_systematic 'hexakis(1-cyclopropyl-5H-tetrazolyl)copper(II) dichlorate'
_space_group_IT_number 148
_space_group_name_Hall '-R 3'
_space_group_name_H-M_alt 'R -3 :H'
_symmetry_cell_setting trigonal
_symmetry_Int_Tables_number 148
_symmetry_space_group_name_Hall '-R 3'
_symmetry_space_group_name_H-M 'R -3 :H'
_atom_sites_solution_hydrogens difmap
_atom_sites_solution_primary difmap
_audit_creation_date 2020-05-08
_audit_creation_method SHELXL-2018/3
_audit_update_record
;
2021-02-04 deposited with the CCDC.	2021-04-28 downloaded from the CCDC.
;
_cell_angle_alpha 90
_cell_angle_beta 90
_cell_angle_gamma 120
_cell_formula_units_Z 3
_cell_length_a 10.9182(10)
_cell_length_b 10.9182(10)
_cell_length_c 28.166(3)
_cell_measurement_reflns_used 2269
_cell_measurement_temperature 127(2)
_cell_measurement_theta_max 30.7420
_cell_measurement_theta_min 2.3000
_cell_volume 2907.8(5)
_computing_cell_refinement 'CrysAlisPro 1.171.40.75a (Rigaku OD, 2020)'
_computing_data_collection 'CrysAlisPro 1.171.40.75a (Rigaku OD, 2020)'
_computing_data_reduction 'CrysAlisPro 1.171.40.75a (Rigaku OD, 2020)'
_computing_molecular_graphics 'Diamond 2.1c, Crystal Impact GbR'
_computing_publication_material 'Encifer 1.5.1, CCDC 2014'
_computing_structure_refinement 'SHELXL-2018/3 (Sheldrick, 2018)'
_computing_structure_solution SIR-92
_diffrn_ambient_temperature 127(2)
_diffrn_detector 'CCD plate'
_diffrn_detector_area_resol_mean 15.9809
_diffrn_detector_type Sapphire3
_diffrn_measured_fraction_theta_full 0.998
_diffrn_measured_fraction_theta_max 0.998
_diffrn_measurement_details
;
List of Runs (angles in degrees, time in seconds):

  # Type    Start    End  Width  t~exp~   \w     \q     \k     \f   Frames
#--------------------------------------------------------------------------
  1  \w   -108.00 -82.00   1.00   50.00    --  -28.86-178.00  30.00   26
  2  \w     45.00 100.00   1.00   50.00    --   29.64  57.00  60.00   55
  3  \w     43.00  74.00   1.00   50.00    --   29.64 -99.00-180.00   31
  4  \w     -4.00  41.00   1.00   50.00    --   29.64  82.00  51.00   45
  5  \w    -32.00  40.00   1.00   50.00    --   29.64 -77.00-150.00   72
  6  \w     -3.00  79.00   1.00   50.00    --   29.64  37.00-180.00   82
  7  \w    -38.00  53.00   1.00   50.00    --   29.64 -57.00 -90.00   91
  8  \w     44.00  95.00   1.00   50.00    --   29.64  57.00   0.00   51
  9  \w     87.00 112.00   1.00   50.00    --   29.64-178.00  30.00   25
;
_diffrn_measurement_device 'four-circle diffractometer'
_diffrn_measurement_device_type 'Xcalibur, Sapphire3'
_diffrn_measurement_method '\w scans'
_diffrn_orient_matrix_UB_11 -0.0169621000
_diffrn_orient_matrix_UB_12 -0.0386090000
_diffrn_orient_matrix_UB_13 -0.0215741000
_diffrn_orient_matrix_UB_21 0.0572538000
_diffrn_orient_matrix_UB_22 -0.0122326000
_diffrn_orient_matrix_UB_23 0.0035118000
_diffrn_orient_matrix_UB_31 -0.0454715000
_diffrn_orient_matrix_UB_32 -0.0632897000
_diffrn_orient_matrix_UB_33 0.0124462000
_diffrn_radiation_monochromator graphite
_diffrn_radiation_probe x-ray
_diffrn_radiation_type MoK\a
_diffrn_radiation_wavelength 0.71073
_diffrn_reflns_av_R_equivalents 0.0368
_diffrn_reflns_av_sigmaI/netI 0.0617
_diffrn_reflns_av_unetI/netI 0.0261
_diffrn_reflns_Laue_measured_fraction_full 0.998
_diffrn_reflns_Laue_measured_fraction_max 0.998
_diffrn_reflns_limit_h_max 7
_diffrn_reflns_limit_h_min -13
_diffrn_reflns_limit_k_max 13
_diffrn_reflns_limit_k_min -12
_diffrn_reflns_limit_l_max 35
_diffrn_reflns_limit_l_min -35
_diffrn_reflns_number 7265
_diffrn_reflns_point_group_measured_fraction_full 0.998
_diffrn_reflns_point_group_measured_fraction_max 0.998
_diffrn_reflns_theta_full 25.242
_diffrn_reflns_theta_max 26.348
_diffrn_reflns_theta_min 2.272
_diffrn_source 'fine-focus sealed X-ray tube'
_exptl_absorpt_coefficient_mu 0.774
_exptl_absorpt_correction_T_max 1.00000
_exptl_absorpt_correction_T_min 0.82974
_exptl_absorpt_correction_type multi-scan
_exptl_absorpt_process_details
;
CrysAlisPro 1.171.40.75a (Rigaku Oxford Diffraction, 2020)
Empirical absorption correction using spherical harmonics,
 implemented in SCALE3 ABSPACK scaling algorithm.
;
_exptl_crystal_colour blue
_exptl_crystal_density_diffrn 1.527
_exptl_crystal_description platelet
_exptl_crystal_F_000 1377
_exptl_crystal_size_max 0.274
_exptl_crystal_size_mid 0.242
_exptl_crystal_size_min 0.110
_refine_diff_density_max 0.318
_refine_diff_density_min -0.247
_refine_diff_density_rms 0.058
_refine_ls_extinction_method none
_refine_ls_goodness_of_fit_ref 1.056
_refine_ls_hydrogen_treatment refall
_refine_ls_matrix_type full
_refine_ls_number_parameters 111
_refine_ls_number_reflns 1328
_refine_ls_number_restraints 0
_refine_ls_restrained_S_all 1.056
_refine_ls_R_factor_all 0.0381
_refine_ls_R_factor_gt 0.0299
_refine_ls_shift/su_max 0.000
_refine_ls_shift/su_mean 0.000
_refine_ls_structure_factor_coef Fsqd
_refine_ls_weighting_details 'w=1/[\s^2^(Fo^2^)+(0.0475P)^2^+1.1875P] where P=(Fo^2^+2Fc^2^)/3'
_refine_ls_weighting_scheme calc
_refine_ls_wR_factor_gt 0.0759
_refine_ls_wR_factor_ref 0.0797
_reflns_Friedel_coverage 0.000
_reflns_number_gt 1148
_reflns_number_total 1328
_reflns_threshold_expression 'I > 2\s(I)'
_cod_data_source_file d1nj01675j2.cif
_cod_data_source_block px178
_cod_depositor_comments 'Adding full bibliography for 7060620--7060640.cif.'
_cod_original_cell_volume 2907.8(6)
_cod_original_sg_symbol_H-M 'R -3 '
_cod_database_code 7060629
_shelx_space_group_comment
;
The symmetry employed for this shelxl refinement is uniquely defined
by the following loop, which should always be used as a source of
symmetry information in preference to the above space-group names.
They are only intended as comments.
;
_shelx_estimated_absorpt_t_min 0.816
_shelx_estimated_absorpt_t_max 0.920

loop_
_space_group_symop_operation_xyz
'x, y, z'
'-y, x-y, z'
'-x+y, -x, z'
'x+2/3, y+1/3, z+1/3'
'-y+2/3, x-y+1/3, z+1/3'
'-x+y+2/3, -x+1/3, z+1/3'
'x+1/3, y+2/3, z+2/3'
'-y+1/3, x-y+2/3, z+2/3'
'-x+y+1/3, -x+2/3, z+2/3'
'-x, -y, -z'
'y, -x+y, -z'
'x-y, x, -z'
'-x+2/3, -y+1/3, -z+1/3'
'y+2/3, -x+y+1/3, -z+1/3'
'x-y+2/3, x+1/3, -z+1/3'
'-x+1/3, -y+2/3, -z+2/3'
'y+1/3, -x+y+2/3, -z+2/3'
'x-y+1/3, x+2/3, -z+2/3'

loop_
_atom_site_label
_atom_site_type_symbol
_atom_site_fract_x
_atom_site_fract_y
_atom_site_fract_z
_atom_site_U_iso_or_equiv
_atom_site_adp_type
_atom_site_occupancy
_atom_site_site_symmetry_order
_atom_site_calc_flag
_atom_site_refinement_flags_posn
_atom_site_refinement_flags_adp
_atom_site_refinement_flags_occupancy
_atom_site_disorder_assembly
_atom_site_disorder_group
Cu1 Cu 0.000000 0.000000 0.500000 0.01588(16) Uani 1 6 d S T P . .
Cl1 Cl 0.666667 0.333333 0.48065(2) 0.0232(2) Uani 1 3 d S T P . .
O1 O 0.72579(16) 0.47772(14) 0.50025(5) 0.0366(4) Uani 1 1 d . . . . .
N4 N 0.18220(16) 0.12116(16) 0.54277(5) 0.0236(3) Uani 1 1 d . . . . .
N1 N 0.36097(17) 0.28257(16) 0.58042(5) 0.0248(3) Uani 1 1 d . . . . .
N2 N 0.33566(19) 0.15666(17) 0.59788(6) 0.0329(4) Uani 1 1 d . . . . .
N3 N 0.22738(18) 0.05991(17) 0.57516(6) 0.0306(4) Uani 1 1 d . . . . .
C1 C 0.2669(2) 0.2583(2) 0.54660(7) 0.0255(4) Uani 1 1 d . . . . .
C2 C 0.4847(2) 0.4139(2) 0.59421(7) 0.0279(4) Uani 1 1 d . . . . .
C3 C 0.5092(3) 0.4471(2) 0.64567(7) 0.0334(5) Uani 1 1 d . . . . .
C4 C 0.4622(3) 0.5271(2) 0.61475(8) 0.0342(5) Uani 1 1 d . . . . .
H2 H 0.560(3) 0.438(2) 0.5746(8) 0.037(6) Uiso 1 1 d . . . . .
H3A H 0.444(2) 0.380(2) 0.6652(7) 0.024(5) Uiso 1 1 d . . . . .
H1 H 0.267(2) 0.330(2) 0.5309(7) 0.023(5) Uiso 1 1 d . . . . .
H3B H 0.600(3) 0.487(2) 0.6555(7) 0.033(6) Uiso 1 1 d . . . . .
H4A H 0.371(3) 0.511(3) 0.6191(7) 0.038(6) Uiso 1 1 d . . . . .
H4B H 0.521(3) 0.615(3) 0.6072(8) 0.037(6) Uiso 1 1 d . . . . .

loop_
_atom_site_aniso_label
_atom_site_aniso_U_11
_atom_site_aniso_U_22
_atom_site_aniso_U_33
_atom_site_aniso_U_23
_atom_site_aniso_U_13
_atom_site_aniso_U_12
Cu1 0.01356(19) 0.01356(19) 0.0205(3) 0.000 0.000 0.00678(10)
Cl1 0.0225(3) 0.0225(3) 0.0245(4) 0.000 0.000 0.01127(13)
O1 0.0407(9) 0.0193(7) 0.0461(9) -0.0018(6) -0.0098(6) 0.0122(6)
N4 0.0273(8) 0.0227(8) 0.0250(8) 0.0044(6) 0.0071(6) 0.0158(7)
N1 0.0257(8) 0.0209(8) 0.0294(8) 0.0056(6) 0.0076(6) 0.0128(7)
N2 0.0332(10) 0.0246(9) 0.0408(10) 0.0092(7) 0.0014(7) 0.0145(8)
N3 0.0307(9) 0.0240(9) 0.0386(9) 0.0059(7) -0.0001(7) 0.0150(8)
C1 0.0313(11) 0.0228(10) 0.0274(10) 0.0046(7) 0.0067(8) 0.0173(9)
C2 0.0238(10) 0.0250(10) 0.0319(10) 0.0039(8) 0.0071(8) 0.0099(8)
C3 0.0311(12) 0.0332(11) 0.0315(11) 0.0047(9) 0.0043(9) 0.0128(10)
C4 0.0332(12) 0.0267(11) 0.0422(12) -0.0010(9) 0.0015(9) 0.0145(10)

loop_
_atom_type_symbol
_atom_type_description
_atom_type_scat_dispersion_real
_atom_type_scat_dispersion_imag
_atom_type_scat_source
C C 0.0033 0.0016 'International Tables Vol C Tables 4.2.6.8 and 6.1.1.4'
H H 0.0000 0.0000 'International Tables Vol C Tables 4.2.6.8 and 6.1.1.4'
Cl Cl 0.1484 0.1585 'International Tables Vol C Tables 4.2.6.8 and 6.1.1.4'
Cu Cu 0.3201 1.2651 'International Tables Vol C Tables 4.2.6.8 and 6.1.1.4'
N N 0.0061 0.0033 'International Tables Vol C Tables 4.2.6.8 and 6.1.1.4'
O O 0.0106 0.0060 'International Tables Vol C Tables 4.2.6.8 and 6.1.1.4'

loop_
_geom_angle_atom_site_label_1
_geom_angle_atom_site_label_2
_geom_angle_atom_site_label_3
_geom_angle
_geom_angle_site_symmetry_1
_geom_angle_site_symmetry_3
_geom_angle_publ_flag
N4 Cu1 N4 91.10(5) 10_556 12_556 ?
N4 Cu1 N4 88.90(5) 10_556 3 ?
N4 Cu1 N4 180.00(6) 12_556 3 ?
N4 Cu1 N4 88.90(5) 10_556 2 ?
N4 Cu1 N4 88.90(5) 12_556 2 ?
N4 Cu1 N4 91.10(5) 3 2 ?
N4 Cu1 N4 91.10(5) 10_556 11_556 ?
N4 Cu1 N4 91.10(5) 12_556 11_556 ?
N4 Cu1 N4 88.90(5) 3 11_556 ?
N4 Cu1 N4 180.00(6) 2 11_556 ?
N4 Cu1 N4 180.00(9) 10_556 . ?
N4 Cu1 N4 88.90(5) 12_556 . ?
N4 Cu1 N4 91.10(5) 3 . ?
N4 Cu1 N4 91.10(5) 2 . ?
N4 Cu1 N4 88.90(5) 11_556 . ?
O1 Cl1 O1 106.92(6) 3_665 2_655 ?
O1 Cl1 O1 106.92(6) 3_665 . ?
O1 Cl1 O1 106.92(6) 2_655 . ?
C1 N4 N3 106.47(16) . . ?
C1 N4 Cu1 131.45(13) . . ?
N3 N4 Cu1 122.00(12) . . ?
C1 N1 N2 108.30(16) . . ?
C1 N1 C2 129.52(16) . . ?
N2 N1 C2 121.65(16) . . ?
N3 N2 N1 106.80(15) . . ?
N2 N3 N4 109.76(15) . . ?
N4 C1 N1 108.66(16) . . ?
N4 C1 H1 130.4(13) . . ?
N1 C1 H1 120.9(13) . . ?
N1 C2 C3 117.96(17) . . ?
N1 C2 C4 117.77(17) . . ?
C3 C2 C4 60.24(14) . . ?
N1 C2 H2 112.6(14) . . ?
C3 C2 H2 119.5(15) . . ?
C4 C2 H2 119.5(15) . . ?
C2 C3 C4 60.11(14) . . ?
C2 C3 H3A 115.1(13) . . ?
C4 C3 H3A 117.9(13) . . ?
C2 C3 H3B 115.8(14) . . ?
C4 C3 H3B 120.6(15) . . ?
H3A C3 H3B 115.5(19) . . ?
C2 C4 C3 59.64(14) . . ?
C2 C4 H4A 120.1(15) . . ?
C3 C4 H4A 117.7(15) . . ?
C2 C4 H4B 118.7(15) . . ?
C3 C4 H4B 120.3(16) . . ?
H4A C4 H4B 112(2) . . ?

loop_
_geom_bond_atom_site_label_1
_geom_bond_atom_site_label_2
_geom_bond_distance
_geom_bond_site_symmetry_2
_geom_bond_publ_flag
Cu1 N4 2.1275(16) 10_556 ?
Cu1 N4 2.1275(16) 12_556 ?
Cu1 N4 2.1275(16) 3 ?
Cu1 N4 2.1275(16) 2 ?
Cu1 N4 2.1275(16) 11_556 ?
Cu1 N4 2.1276(16) . ?
Cl1 O1 1.4796(14) 3_665 ?
Cl1 O1 1.4796(14) 2_655 ?
Cl1 O1 1.4796(14) . ?
N4 C1 1.313(2) . ?
N4 N3 1.361(2) . ?
N1 C1 1.327(3) . ?
N1 N2 1.352(2) . ?
N1 C2 1.447(3) . ?
N2 N3 1.294(2) . ?
C1 H1 0.90(2) . ?
C2 C3 1.486(3) . ?
C2 C4 1.493(3) . ?
C2 H2 0.91(2) . ?
C3 C4 1.495(3) . ?
C3 H3A 0.91(2) . ?
C3 H3B 0.91(2) . ?
C4 H4A 0.93(2) . ?
C4 H4B 0.87(3) . ?

loop_
_geom_contact_atom_site_label_1
_geom_contact_atom_site_label_2
_geom_contact_distance
_geom_contact_site_symmetry_1
_geom_contact_site_symmetry_2
_geom_contact_publ_flag
? ? ? ? ? ?

loop_
_geom_hbond_atom_site_label_D
_geom_hbond_atom_site_label_H
_geom_hbond_atom_site_label_A
_geom_hbond_distance_DH
_geom_hbond_distance_HA
_geom_hbond_distance_DA
_geom_hbond_angle_DHA
_geom_hbond_site_symmetry_A
? ? ? ? ? ? ? ?

loop_
_geom_torsion_atom_site_label_1
_geom_torsion_atom_site_label_2
_geom_torsion_atom_site_label_3
_geom_torsion_atom_site_label_4
_geom_torsion
_geom_torsion_site_symmetry_1
_geom_torsion_site_symmetry_2
_geom_torsion_site_symmetry_3
_geom_torsion_site_symmetry_4
_geom_torsion_publ_flag
C1 N1 N2 N3 -0.8(2) . . . . ?
C2 N1 N2 N3 -173.14(16) . . . . ?
N1 N2 N3 N4 0.4(2) . . . . ?
C1 N4 N3 N2 0.1(2) . . . . ?
Cu1 N4 N3 N2 -177.03(12) . . . . ?
N3 N4 C1 N1 -0.6(2) . . . . ?
Cu1 N4 C1 N1 176.15(11) . . . . ?
N2 N1 C1 N4 0.8(2) . . . . ?
C2 N1 C1 N4 172.39(17) . . . . ?
C1 N1 C2 C3 134.5(2) . . . . ?
N2 N1 C2 C3 -54.9(2) . . . . ?
C1 N1 C2 C4 65.3(3) . . . . ?
N2 N1 C2 C4 -124.10(19) . . . . ?
N1 C2 C3 C4 -107.7(2) . . . . ?
N1 C2 C4 C3 108.0(2) . . . . ?
